data_2218281
loop_
_publ_author_name
'Wang, Shi-Fan'
'Liu, Hai-Qing'
'Yao, Xue-Mei'
'Yang, Kai'
'Li, Xiao-Hong'

_publ_section_title
;1,4,8,11-Tetrakis(carboxymethyl)-5,5,7,12,12,14-hexamethyl-4,11-diaza-1,8-diazoniacyclotetradecane
 dichloride dihydrate
;
_journal_coeditor_code WN2251
_journal_issue 5
_journal_name_full 'Acta Crystallographica Section E'
_journal_page_first o885
_journal_paper_doi 10.1107/S1600536808010532
_journal_volume 64
_journal_year 2008
_chemical_formula_iupac 'C24 H46 N4 O8 2+, 2Cl -, 2H2 O'
_chemical_formula_moiety 'C24 H46 N4 O8 2+, 2(Cl -), 2(H2 O)'
_chemical_formula_sum 'C24 H50 Cl2 N4 O10'
_chemical_formula_weight 625.58
_chemical_name_systematic
;
1,4,8,11-Tetrakis(carboxymethyl)-5,5,7,12,12,14-hexamethyl-
4,11-diaza-1,8-diazoniacyclotetradecane dichloride
dihydrate
;
_space_group_IT_number 14
_symmetry_cell_setting monoclinic
_symmetry_space_group_name_Hall '-P 2yn'
_symmetry_space_group_name_H-M 'P 1 21/n 1'
_atom_sites_solution_hydrogens geom
_atom_sites_solution_primary direct
_atom_sites_solution_secondary difmap
_cell_angle_alpha 90.00
_cell_angle_beta 104.220(9)
_cell_angle_gamma 90.00
_cell_formula_units_Z 2
_cell_length_a 9.977(5)
_cell_length_b 13.475(7)
_cell_length_c 11.572(6)
_cell_measurement_reflns_used 17651
_cell_measurement_temperature 293(2)
_cell_measurement_theta_max 24.9
_cell_measurement_theta_min 2.35
_cell_volume 1508.1(13)
_computing_cell_refinement 'SAINT (Bruker, 2001)'
_computing_data_collection 'SMART (Bruker, 2001)'
_computing_data_reduction 'SAINT (Bruker, 2001)'
_computing_molecular_graphics 'SHELXTL (Sheldrick, 2008)'
_computing_publication_material 'SHELXTL (Sheldrick, 2008) and local programs'
_computing_structure_refinement 'SHELXTL (Sheldrick, 2008)'
_computing_structure_solution 'SHELXTL (Sheldrick, 2008)'
_diffrn_ambient_temperature 293(2)
_diffrn_measured_fraction_theta_full 0.993
_diffrn_measured_fraction_theta_max 0.993
_diffrn_measurement_device_type 'Bruker SMART CCD area-detector'
_diffrn_measurement_method '\f and \w'
_diffrn_radiation_monochromator graphite
_diffrn_radiation_source 'fine-focus sealed tube'
_diffrn_radiation_type MoK\a
_diffrn_radiation_wavelength 0.71073
_diffrn_reflns_av_R_equivalents 0.1434
_diffrn_reflns_av_sigmaI/netI 0.0886
_diffrn_reflns_limit_h_max 12
_diffrn_reflns_limit_h_min -12
_diffrn_reflns_limit_k_max 16
_diffrn_reflns_limit_k_min -16
_diffrn_reflns_limit_l_max 14
_diffrn_reflns_limit_l_min -14
_diffrn_reflns_number 15242
_diffrn_reflns_theta_full 26.00
_diffrn_reflns_theta_max 26.00
_diffrn_reflns_theta_min 2.36
_exptl_absorpt_coefficient_mu 0.274
_exptl_absorpt_correction_type none
_exptl_crystal_colour COLORLESS
_exptl_crystal_density_diffrn 1.378
_exptl_crystal_density_method 'not measured'
_exptl_crystal_description BLOCK
_exptl_crystal_F_000 672
_exptl_crystal_size_max 0.10
_exptl_crystal_size_mid 0.10
_exptl_crystal_size_min 0.08
_refine_diff_density_max 0.629
_refine_diff_density_min -0.374
_refine_ls_extinction_method none
_refine_ls_goodness_of_fit_ref 0.985
_refine_ls_hydrogen_treatment mixed
_refine_ls_matrix_type full
_refine_ls_number_parameters 194
_refine_ls_number_reflns 2946
_refine_ls_number_restraints 0
_refine_ls_restrained_S_all 0.985
_refine_ls_R_factor_all 0.0808
_refine_ls_R_factor_gt 0.0558
_refine_ls_shift/su_max 0.032
_refine_ls_shift/su_mean 0.003
_refine_ls_structure_factor_coef Fsqd
_refine_ls_weighting_details 'calc w=1/[\s^2^(Fo^2^)+(0.0715P)^2^] where P=(Fo^2^+2Fc^2^)/3'
_refine_ls_weighting_scheme calc
_refine_ls_wR_factor_gt 0.1292
_refine_ls_wR_factor_ref 0.1407
_reflns_number_gt 2036
_reflns_number_total 2946
_reflns_threshold_expression I>2\s(I)
_cod_data_source_file wn2251.cif
_cod_data_source_block I
_cod_original_sg_symbol_H-M 'P 21/n'
_cod_database_code 2218281
_cod_database_fobs_code 2218281

loop_
_symmetry_equiv_pos_as_xyz
'x, y, z'
'-x+1/2, y+1/2, -z+1/2'
'-x, -y, -z'
'x-1/2, -y-1/2, z-1/2'

loop_
_atom_site_type_symbol
_atom_site_label
_atom_site_fract_x
_atom_site_fract_y
_atom_site_fract_z
_atom_site_U_iso_or_equiv
_atom_site_adp_type
_atom_site_calc_flag
_atom_site_refinement_flags
_atom_site_occupancy
C C1 0.5351(3) 0.98193(17) -0.1532(2) 0.0292(6) Uani d . 1
H H1A 0.4667 0.9400 -0.1306 0.035 Uiso calc R 1
H H1B 0.5360 0.9664 -0.2348 0.035 Uiso calc R 1
C C2 0.7189(3) 0.85672(17) -0.0818(2) 0.0335(6) Uani d . 1
H H2 0.8150 0.8530 -0.0349 0.040 Uiso calc R 1
C C3 0.6370(3) 0.78525(17) -0.0239(2) 0.0323(6) Uani d . 1
H H3A 0.6485 0.7189 -0.0525 0.039 Uiso calc R 1
H H3B 0.5398 0.8021 -0.0511 0.039 Uiso calc R 1
C C4 0.6741(3) 0.78252(17) 0.1120(2) 0.0319(6) Uani d . 1
C C5 0.5034(2) 0.90943(16) 0.1443(2) 0.0285(6) Uani d . 1
H H5A 0.4752 0.8726 0.2064 0.034 Uiso calc R 1
H H5B 0.4516 0.8836 0.0682 0.034 Uiso calc R 1
C C6 0.7192(4) 0.8235(2) -0.2076(3) 0.0495(8) Uani d . 1
H H6A 0.6257 0.8156 -0.2537 0.074 Uiso calc R 1
H H6B 0.7673 0.7614 -0.2041 0.074 Uiso calc R 1
H H6C 0.7649 0.8726 -0.2444 0.074 Uiso calc R 1
C C7 0.8226(3) 0.7482(2) 0.1616(3) 0.0422(7) Uani d . 1
H H7A 0.8371 0.6866 0.1248 0.063 Uiso calc R 1
H H7B 0.8394 0.7391 0.2462 0.063 Uiso calc R 1
H H7C 0.8850 0.7974 0.1450 0.063 Uiso calc R 1
C C8 0.5799(3) 0.70891(19) 0.1556(3) 0.0442(7) Uani d . 1
H H8A 0.6022 0.6425 0.1369 0.066 Uiso calc R 1
H H8B 0.4851 0.7228 0.1169 0.066 Uiso calc R 1
H H8C 0.5933 0.7154 0.2403 0.066 Uiso calc R 1
C C9 0.7378(2) 0.91341(19) 0.2780(2) 0.0328(6) Uani d . 1
H H9A 0.7422 0.8550 0.3278 0.039 Uiso calc R 1
H H9B 0.6935 0.9660 0.3121 0.039 Uiso calc R 1
C C10 0.8828(3) 0.94509(17) 0.2765(2) 0.0303(6) Uani d . 1
C C11 0.7806(3) 1.03008(17) -0.0922(2) 0.0338(6) Uani d . 1
H H11A 0.7562 1.0512 -0.1749 0.041 Uiso calc R 1
H H11B 0.8669 0.9937 -0.0793 0.041 Uiso calc R 1
C C12 0.8052(3) 1.12186(18) -0.0142(2) 0.0319(6) Uani d . 1
Cl Cl1 0.27157(7) 0.97170(5) 0.43440(7) 0.0480(3) Uani d . 1
N N1 0.6734(2) 0.96203(13) -0.07355(18) 0.0270(5) Uani d . 1
H H1N 0.6660 0.9714 0.0025 0.032 Uiso calc R 1
N N2 0.6540(2) 0.89074(14) 0.15548(17) 0.0275(5) Uani d . 1
O O1 0.74179(19) 1.14840(14) 0.05549(17) 0.0405(5) Uani d . 1
O O2 0.9133(2) 1.17039(15) -0.0337(2) 0.0572(6) Uani d . 1
H H2A 0.9260 1.2212 0.0065 0.086 Uiso calc R 1
O O3 0.9143(2) 0.97572(14) 0.19069(18) 0.0449(5) Uani d . 1
O O4 0.96439(19) 0.93712(15) 0.38441(16) 0.0434(5) Uani d . 1
H H4 1.0409 0.9596 0.3849 0.065 Uiso calc R 1
O O1W 0.5390(3) 0.84981(16) 0.4486(2) 0.0519(6) Uani d . 1
H H2W 0.594(4) 0.887(2) 0.479(3) 0.042(10) Uiso d . 1
H H1W 0.457(5) 0.877(3) 0.443(4) 0.092(14) Uiso d . 1

loop_
_atom_site_aniso_label
_atom_site_aniso_U_11
_atom_site_aniso_U_22
_atom_site_aniso_U_33
_atom_site_aniso_U_12
_atom_site_aniso_U_13
_atom_site_aniso_U_23
C1 0.0262(13) 0.0260(12) 0.0318(13) 0.0029(10) 0.0005(11) 0.0006(10)
C2 0.0304(14) 0.0251(12) 0.0417(15) 0.0084(11) 0.0026(12) -0.0014(11)
C3 0.0336(14) 0.0220(12) 0.0357(14) 0.0030(11) -0.0019(11) -0.0050(10)
C4 0.0332(14) 0.0217(12) 0.0356(14) 0.0055(10) -0.0012(11) -0.0029(10)
C5 0.0218(12) 0.0263(12) 0.0340(14) -0.0011(10) 0.0002(11) 0.0031(10)
C6 0.070(2) 0.0378(15) 0.0471(18) 0.0086(15) 0.0258(16) -0.0046(13)
C7 0.0435(17) 0.0368(14) 0.0398(15) 0.0101(13) -0.0021(13) -0.0001(12)
C8 0.0569(19) 0.0261(13) 0.0446(16) -0.0013(13) 0.0031(14) 0.0076(12)
C9 0.0271(13) 0.0387(14) 0.0279(13) 0.0018(11) -0.0022(11) -0.0041(11)
C10 0.0298(14) 0.0239(12) 0.0324(14) 0.0020(10) -0.0017(11) -0.0037(10)
C11 0.0292(13) 0.0320(13) 0.0405(15) -0.0007(11) 0.0094(12) -0.0045(11)
C12 0.0279(14) 0.0287(13) 0.0365(14) -0.0008(11) 0.0029(12) 0.0030(11)
Cl1 0.0331(4) 0.0426(4) 0.0634(5) -0.0038(3) 0.0023(3) 0.0034(3)
N1 0.0249(11) 0.0246(10) 0.0298(11) 0.0013(8) 0.0036(9) -0.0025(8)
N2 0.0248(11) 0.0229(10) 0.0298(11) 0.0027(8) -0.0025(9) -0.0029(8)
O1 0.0330(10) 0.0486(11) 0.0384(11) -0.0090(9) 0.0060(9) -0.0126(9)
O2 0.0537(14) 0.0430(12) 0.0839(17) -0.0206(10) 0.0339(13) -0.0177(11)
O3 0.0393(12) 0.0501(12) 0.0415(12) -0.0057(9) 0.0023(9) 0.0060(9)
O4 0.0286(10) 0.0547(12) 0.0392(11) -0.0042(9) -0.0065(9) -0.0003(9)
O1W 0.0484(15) 0.0327(11) 0.0759(17) 0.0025(11) 0.0176(13) 0.0018(11)

loop_
_atom_type_symbol
_atom_type_description
_atom_type_scat_dispersion_real
_atom_type_scat_dispersion_imag
_atom_type_scat_source
C C 0.0033 0.0016 'International Tables Vol C Tables 4.2.6.8 and 6.1.1.4'
H H 0.0000 0.0000 'International Tables Vol C Tables 4.2.6.8 and 6.1.1.4'
N N 0.0061 0.0033 'International Tables Vol C Tables 4.2.6.8 and 6.1.1.4'
O O 0.0106 0.0060 'International Tables Vol C Tables 4.2.6.8 and 6.1.1.4'
Cl Cl 0.1484 0.1585 'International Tables Vol C Tables 4.2.6.8 and 6.1.1.4'

loop_
_geom_angle_atom_site_label_1
_geom_angle_atom_site_label_2
_geom_angle_atom_site_label_3
_geom_angle_site_symmetry_1
_geom_angle_site_symmetry_3
_geom_angle
N1 C1 C5 . 3_675 110.10(18)
N1 C1 H1A . . 109.6
C5 C1 H1A 3_675 . 109.6
N1 C1 H1B . . 109.6
C5 C1 H1B 3_675 . 109.6
H1A C1 H1B . . 108.2
N1 C2 C3 . . 111.5(2)
N1 C2 C6 . . 114.2(2)
C3 C2 C6 . . 111.3(2)
N1 C2 H2 . . 106.4
C3 C2 H2 . . 106.4
C6 C2 H2 . . 106.4
C2 C3 C4 . . 116.7(2)
C2 C3 H3A . . 108.1
C4 C3 H3A . . 108.1
C2 C3 H3B . . 108.1
C4 C3 H3B . . 108.1
H3A C3 H3B . . 107.3
C7 C4 C3 . . 111.3(2)
C7 C4 C8 . . 107.3(2)
C3 C4 C8 . . 110.0(2)
C7 C4 N2 . . 110.47(19)
C3 C4 N2 . . 106.86(18)
C8 C4 N2 . . 111.0(2)
N2 C5 C1 . 3_675 114.86(19)
N2 C5 H5A . . 108.6
C1 C5 H5A 3_675 . 108.6
N2 C5 H5B . . 108.6
C1 C5 H5B 3_675 . 108.6
H5A C5 H5B . . 107.5
C2 C6 H6A . . 109.5
C2 C6 H6B . . 109.5
H6A C6 H6B . . 109.5
C2 C6 H6C . . 109.5
H6A C6 H6C . . 109.5
H6B C6 H6C . . 109.5
C4 C7 H7A . . 109.5
C4 C7 H7B . . 109.5
H7A C7 H7B . . 109.5
C4 C7 H7C . . 109.5
H7A C7 H7C . . 109.5
H7B C7 H7C . . 109.5
C4 C8 H8A . . 109.5
C4 C8 H8B . . 109.5
H8A C8 H8B . . 109.5
C4 C8 H8C . . 109.5
H8A C8 H8C . . 109.5
H8B C8 H8C . . 109.5
N2 C9 C10 . . 111.2(2)
N2 C9 H9A . . 109.4
C10 C9 H9A . . 109.4
N2 C9 H9B . . 109.4
C10 C9 H9B . . 109.4
H9A C9 H9B . . 108.0
O3 C10 O4 . . 126.4(3)
O3 C10 C9 . . 123.9(2)
O4 C10 C9 . . 109.6(2)
N1 C11 C12 . . 116.1(2)
N1 C11 H11A . . 108.3
C12 C11 H11A . . 108.3
N1 C11 H11B . . 108.3
C12 C11 H11B . . 108.3
H11A C11 H11B . . 107.4
O1 C12 O2 . . 123.7(2)
O1 C12 C11 . . 127.7(2)
O2 C12 C11 . . 108.7(2)
C11 N1 C1 . . 113.39(19)
C11 N1 C2 . . 109.8(2)
C1 N1 C2 . . 112.43(18)
C11 N1 H1N . . 106.9
C1 N1 H1N . . 106.9
C2 N1 H1N . . 106.9
C9 N2 C5 . . 111.37(19)
C9 N2 C4 . . 114.14(17)
C5 N2 C4 . . 109.45(17)
C12 O2 H2A . . 109.5
C10 O4 H4 . . 109.5
H2W O1W H1W . . 107(3)

loop_
_geom_bond_atom_site_label_1
_geom_bond_atom_site_label_2
_geom_bond_site_symmetry_2
_geom_bond_distance
C1 N1 . 1.483(3)
C1 C5 3_675 1.523(3)
C1 H1A . 0.9700
C1 H1B . 0.9700
C2 N1 . 1.500(3)
C2 C3 . 1.521(4)
C2 C6 . 1.524(4)
C2 H2 . 0.9800
C3 C4 . 1.525(4)
C3 H3A . 0.9700
C3 H3B . 0.9700
C4 C7 . 1.523(4)
C4 C8 . 1.535(4)
C4 N2 . 1.571(3)
C5 N2 . 1.497(3)
C5 C1 3_675 1.523(3)
C5 H5A . 0.9700
C5 H5B . 0.9700
C6 H6A . 0.9600
C6 H6B . 0.9600
C6 H6C . 0.9600
C7 H7A . 0.9600
C7 H7B . 0.9600
C7 H7C . 0.9600
C8 H8A . 0.9600
C8 H8B . 0.9600
C8 H8C . 0.9600
C9 N2 . 1.490(3)
C9 C10 . 1.513(4)
C9 H9A . 0.9700
C9 H9B . 0.9700
C10 O3 . 1.186(3)
C10 O4 . 1.317(3)
C11 N1 . 1.465(3)
C11 C12 . 1.515(4)
C11 H11A . 0.9700
C11 H11B . 0.9700
C12 O1 . 1.196(3)
C12 O2 . 1.327(3)
N1 H1N . 0.9100
O2 H2A . 0.8200
O4 H4 . 0.8200
O1W H2W . 0.76(3)
O1W H1W . 0.88(5)

loop_
_geom_hbond_atom_site_label_D
_geom_hbond_atom_site_label_H
_geom_hbond_atom_site_label_A
_geom_hbond_site_symmetry_A
_geom_hbond_distance_DH
_geom_hbond_distance_HA
_geom_hbond_distance_DA
_geom_hbond_angle_DHA
O4 H4 Cl1 1_655 0.82 2.24 3.012(3) 158
O2 H2A O1W 2_655 0.82 1.82 2.610(3) 162
O1W H2W Cl1 3_676 0.76(3) 2.40(3) 3.152(3) 169(3)

loop_
_geom_torsion_atom_site_label_1
_geom_torsion_atom_site_label_2
_geom_torsion_atom_site_label_3
_geom_torsion_atom_site_label_4
_geom_torsion_site_symmetry_1
_geom_torsion
N1 C2 C3 C4 . -75.6(3)
C6 C2 C3 C4 . 155.6(2)
C2 C3 C4 C7 . -62.6(3)
C2 C3 C4 C8 . 178.6(2)
C2 C3 C4 N2 . 58.1(3)
N2 C9 C10 O3 . 20.5(3)
N2 C9 C10 O4 . -162.1(2)
N1 C11 C12 O1 . -5.1(4)
N1 C11 C12 O2 . 174.1(2)
C12 C11 N1 C1 . 92.6(3)
C12 C11 N1 C2 . -140.7(2)
C5 C1 N1 C11 3_675 -52.7(3)
C5 C1 N1 C2 3_675 -178.0(2)
C3 C2 N1 C11 . 161.1(2)
C6 C2 N1 C11 . -71.7(3)
C3 C2 N1 C1 . -71.7(3)
C6 C2 N1 C1 . 55.5(3)
C10 C9 N2 C5 . -151.36(19)
C10 C9 N2 C4 . 84.1(2)
C1 C5 N2 C9 3_675 67.6(3)
C1 C5 N2 C4 3_675 -165.3(2)
C7 C4 N2 C9 . -34.3(3)
C3 C4 N2 C9 . -155.5(2)
C8 C4 N2 C9 . 84.6(2)
C7 C4 N2 C5 . -159.9(2)
C3 C4 N2 C5 . 78.9(2)
C8 C4 N2 C5 . -41.0(2)
